data_7017473
loop_
_publ_author_name
'Lemmerer, Andreas'
'Billing, David G.'

_publ_section_title
;
 Synthesis, characterization and phase transitions of the
 inorganic-organic layered perovskite-type hybrids
 [(C(n)H(2n+1)NH3)2PbI4], n = 7, 8, 9 and 10.
;
_journal_issue 4
_journal_name_full 'Dalton transactions (Cambridge, England : 2003)'
_journal_page_first 1146
_journal_page_last 1157
_journal_paper_doi 10.1039/c0dt01805h
_journal_volume 41
_journal_year 2012
_chemical_formula_moiety '2(C7 H18 N), I4 Pb'
_chemical_formula_sum 'C14 H36 I4 N2 Pb'
_chemical_formula_weight 947.24
_chemical_name_common 'bis(heptylammonium)tetraiodoplumbate(ii) PHASE III'
_chemical_name_systematic
;
bis(heptylammonium)tetraiodoplumbate(II) PHASE III
;
_space_group_IT_number 61
_symmetry_cell_setting orthorhombic
_symmetry_space_group_name_Hall '-P 2ac 2ab'
_symmetry_space_group_name_H-M 'P b c a'
_atom_sites_solution_hydrogens geom
_atom_sites_solution_primary direct
_atom_sites_solution_secondary difmap
_audit_conform_dict_location ftp://ftp.iucr.org/pub/cif_core.dic
_audit_conform_dict_name cif_core.dic
_audit_conform_dict_version 2.3
_audit_creation_date 2011-05-18T09:36:56-00:00
_audit_creation_method 'WinGX routine CIF_UPDATE'
_cell_angle_alpha 90
_cell_angle_beta 90
_cell_angle_gamma 90
_cell_formula_units_Z 4
_cell_length_a 9.0126(2)
_cell_length_b 8.7087(2)
_cell_length_c 34.5612(10)
_cell_measurement_reflns_used 3812
_cell_measurement_temperature 278(2)
_cell_measurement_theta_max 27.12
_cell_measurement_theta_min 3.25
_cell_volume 2712.64(12)
_computing_cell_refinement 'SAINT-Plus (Bruker, 2004)'
_computing_data_collection 'APEX2 (Bruker, 2005)'
_computing_data_reduction 'SAINT-Plus and XPREP (Bruker, 2004)'
_computing_molecular_graphics
;
Ortep-3 for Windows (Farrugia, 1997) and DIAMOND (Brandenburg, 1999)
;
_computing_publication_material
;
WinGX publication routines (Farrugia, 1999) and PLATON (Spek, 2002)
;
_computing_structure_refinement 'SHELXL-97 (Sheldrick, 2008)'
_computing_structure_solution 'SHELXS-97 (Sheldrick, 2008)'
_diffrn_ambient_temperature 278(2)
_diffrn_measured_fraction_theta_full 0.999
_diffrn_measured_fraction_theta_max 0.999
_diffrn_measurement_device_type 'CCD area detector'
_diffrn_measurement_method 'phi and omega scans'
_diffrn_radiation_monochromator graphite
_diffrn_radiation_type MoK\a
_diffrn_radiation_wavelength 0.71073
_diffrn_reflns_av_R_equivalents 0.0746
_diffrn_reflns_av_unetI/netI 0.0451
_diffrn_reflns_limit_h_max 10
_diffrn_reflns_limit_h_min -10
_diffrn_reflns_limit_k_max 10
_diffrn_reflns_limit_k_min -9
_diffrn_reflns_limit_l_max 39
_diffrn_reflns_limit_l_min -41
_diffrn_reflns_number 17122
_diffrn_reflns_theta_full 25.49
_diffrn_reflns_theta_max 25.49
_diffrn_reflns_theta_min 2.36
_exptl_absorpt_coefficient_mu 10.771
_exptl_absorpt_correction_T_max 0.8979
_exptl_absorpt_correction_T_min 0.1327
_exptl_absorpt_correction_type integration
_exptl_absorpt_process_details 'Bruker XPREP (Bruker, 2004)'
_exptl_crystal_colour orange
_exptl_crystal_density_diffrn 2.319
_exptl_crystal_density_meas 0
_exptl_crystal_density_method 'not measured'
_exptl_crystal_description plate
_exptl_crystal_F_000 1712
_exptl_crystal_size_max 0.28
_exptl_crystal_size_mid 0.24
_exptl_crystal_size_min 0.01
_refine_diff_density_max 1.585
_refine_diff_density_min -1.378
_refine_diff_density_rms 0.207
_refine_ls_extinction_method none
_refine_ls_goodness_of_fit_ref 1.215
_refine_ls_hydrogen_treatment constr
_refine_ls_matrix_type full
_refine_ls_number_parameters 97
_refine_ls_number_reflns 2524
_refine_ls_number_restraints 68
_refine_ls_restrained_S_all 1.214
_refine_ls_R_factor_all 0.1033
_refine_ls_R_factor_gt 0.0764
_refine_ls_shift/su_max 0.001
_refine_ls_shift/su_mean 0
_refine_ls_structure_factor_coef Fsqd
_refine_ls_weighting_details 'calc w=1/[\s^2^(Fo^2^)^2^+114.2960P] where P=(Fo^2^+2Fc^2^)/3'
_refine_ls_weighting_scheme calc
_refine_ls_wR_factor_gt 0.153
_refine_ls_wR_factor_ref 0.1597
_reflns_number_gt 1783
_reflns_number_total 2524
_reflns_threshold_expression >2sigma(I)
_cod_data_source_file c0dt01805h.txt
_cod_data_source_block 1b
_cod_depositor_comments
;
The following automatic conversions were performed:

'_symmetry_cell_setting' value 'Orthorhombic' changed to
'orthorhombic' according to
/home/saulius/struct/CIF-dictionaries/cif_core.dic dictionary named
'cif_core.dic' version 2.4.1 from 2010-06-29.

Automatic conversion script
Id: cif_fix_values 1715 2011-07-08 13:25:40Z adriana 
;
_cod_original_sg_symbol_H-M Pbca
_cod_database_code 7017473

loop_
_symmetry_equiv_pos_as_xyz
'x, y, z'
'-x+1/2, -y, z+1/2'
'-x, y+1/2, -z+1/2'
'x+1/2, -y+1/2, -z'
'-x, -y, -z'
'x-1/2, y, -z-1/2'
'x, -y-1/2, z-1/2'
'-x-1/2, y-1/2, z'

loop_
_atom_site_label
_atom_site_type_symbol
_atom_site_fract_x
_atom_site_fract_y
_atom_site_fract_z
_atom_site_U_iso_or_equiv
_atom_site_adp_type
_atom_site_occupancy
_atom_site_symmetry_multiplicity
_atom_site_calc_flag
_atom_site_refinement_flags
C1 C 0.967(4) 0.466(4) 0.9109(7) 0.170(10) Uani 1 1 d DU
H1D H 0.8678 0.4982 0.9178 0.204 Uiso 1 1 calc R
H1E H 0.9842 0.3634 0.9209 0.204 Uiso 1 1 calc R
C2 C 0.989(4) 0.470(5) 0.8678(7) 0.181(10) Uani 1 1 d DU
H2A H 1.0864 0.4295 0.862 0.217 Uiso 1 1 calc R
H2B H 0.9872 0.5763 0.8596 0.217 Uiso 1 1 calc R
C3 C 0.876(4) 0.382(4) 0.8436(7) 0.191(10) Uani 1 1 d DU
H3A H 0.898 0.273 0.8442 0.229 Uiso 1 1 calc R
H3B H 0.7768 0.3973 0.8538 0.229 Uiso 1 1 calc R
C4 C 0.884(5) 0.441(4) 0.8023(7) 0.206(11) Uani 1 1 d DU
H4A H 0.8152 0.5263 0.7998 0.247 Uiso 1 1 calc R
H4B H 0.9831 0.4825 0.7981 0.247 Uiso 1 1 calc R
C5 C 0.852(5) 0.329(4) 0.7703(7) 0.211(11) Uani 1 1 d DU
H5A H 0.7485 0.2994 0.7713 0.253 Uiso 1 1 calc R
H5B H 0.9114 0.2369 0.7742 0.253 Uiso 1 1 calc R
C6 C 0.887(6) 0.396(5) 0.7306(8) 0.222(13) Uani 1 1 d DU
H6A H 0.838 0.4951 0.7282 0.266 Uiso 1 1 calc R
H6B H 0.9929 0.4131 0.7285 0.266 Uiso 1 1 calc R
C7 C 0.837(6) 0.294(6) 0.6978(8) 0.259(18) Uani 1 1 d DU
H7A H 0.8579 0.343 0.6735 0.388 Uiso 1 1 calc R
H7B H 0.7323 0.2755 0.6999 0.388 Uiso 1 1 calc R
H7C H 0.8892 0.1979 0.6991 0.388 Uiso 1 1 calc R
N1 N 1.078(2) 0.573(3) 0.9262(7) 0.110(7) Uani 1 1 d DU
H1A H 1.0757 0.5712 0.9519 0.165 Uiso 1 1 calc R
H1B H 1.0567 0.668 0.9181 0.165 Uiso 1 1 calc R
H1C H 1.1675 0.5467 0.9179 0.165 Uiso 1 1 calc R
I1 I 1.03902(18) 0.9828(2) 0.90810(5) 0.0775(5) Uani 1 1 d .
I2 I 0.70219(14) 1.19965(16) 0.99521(5) 0.0700(5) Uani 1 1 d .
Pb1 Pb 1 1 1 0.0489(3) Uani 1 2 d S

loop_
_atom_site_aniso_label
_atom_site_aniso_U_11
_atom_site_aniso_U_22
_atom_site_aniso_U_33
_atom_site_aniso_U_23
_atom_site_aniso_U_13
_atom_site_aniso_U_12
C1 0.14(2) 0.15(2) 0.219(19) -0.02(2) 0.00(2) -0.038(16)
C2 0.17(2) 0.16(2) 0.214(19) -0.02(2) -0.02(2) -0.015(18)
C3 0.18(2) 0.17(2) 0.23(2) -0.014(19) -0.04(2) -0.007(19)
C4 0.20(2) 0.18(2) 0.23(2) -0.006(19) -0.05(2) 0.00(2)
C5 0.21(2) 0.19(2) 0.23(2) -0.01(2) -0.04(2) 0.01(2)
C6 0.23(3) 0.21(3) 0.23(2) 0.00(2) -0.04(3) 0.02(3)
C7 0.27(4) 0.27(4) 0.23(2) -0.04(3) -0.04(4) 0.03(4)
N1 0.055(12) 0.103(17) 0.172(19) 0.027(15) 0.001(13) 0.007(11)
I1 0.0791(10) 0.0742(11) 0.0792(11) 0.0039(9) -0.0075(8) 0.0075(10)
I2 0.0476(7) 0.0474(7) 0.1148(13) -0.0079(9) -0.0126(8) 0.0198(6)
Pb1 0.0338(5) 0.0347(5) 0.0782(7) 0.0013(6) 0.0001(5) 0.0003(4)

loop_
_atom_type_symbol
_atom_type_description
_atom_type_scat_dispersion_real
_atom_type_scat_dispersion_imag
_atom_type_scat_source
C C 0.0033 0.0016 'International Tables Vol C Tables 4.2.6.8 and 6.1.1.4'
H H 0 0 'International Tables Vol C Tables 4.2.6.8 and 6.1.1.4'
N N 0.0061 0.0033 'International Tables Vol C Tables 4.2.6.8 and 6.1.1.4'
I I -0.4742 1.8119 'International Tables Vol C Tables 4.2.6.8 and 6.1.1.4'
Pb Pb -3.3944 10.1111 'International Tables Vol C Tables 4.2.6.8 and 6.1.1.4'

loop_
_exptl_crystal_face_index_h
_exptl_crystal_face_index_k
_exptl_crystal_face_index_l
_exptl_crystal_face_perp_dist
0 0 -1 0.005
0 0 1 0.005
0 1 1 0.12
0 -1 -1 0.12
-1 0 1 0.14
1 0 -1 0.14

loop_
_geom_angle_atom_site_label_1
_geom_angle_atom_site_label_2
_geom_angle_atom_site_label_3
_geom_angle
_geom_angle_site_symmetry_1
_geom_angle_site_symmetry_3
N1 C1 C2 104.9(19) . .
N1 C1 H1D 110.8 . .
C2 C1 H1D 110.8 . .
N1 C1 H1E 110.8 . .
C2 C1 H1E 110.8 . .
H1D C1 H1E 108.8 . .
C1 C2 C3 116.7(15) . .
C1 C2 H2A 108.1 . .
C3 C2 H2A 108.1 . .
C1 C2 H2B 108.1 . .
C3 C2 H2B 108.1 . .
H2A C2 H2B 107.3 . .
C4 C3 C2 108.1(14) . .
C4 C3 H3A 110.1 . .
C2 C3 H3A 110.1 . .
C4 C3 H3B 110.1 . .
C2 C3 H3B 110.1 . .
H3A C3 H3B 108.4 . .
C5 C4 C3 117.1(15) . .
C5 C4 H4A 108 . .
C3 C4 H4A 108 . .
C5 C4 H4B 108 . .
C3 C4 H4B 108 . .
H4A C4 H4B 107.3 . .
C4 C5 C6 111.6(15) . .
C4 C5 H5A 109.3 . .
C6 C5 H5A 109.3 . .
C4 C5 H5B 109.3 . .
C6 C5 H5B 109.3 . .
H5A C5 H5B 108 . .
C7 C6 C5 112.8(15) . .
C7 C6 H6A 109 . .
C5 C6 H6A 109 . .
C7 C6 H6B 109 . .
C5 C6 H6B 109 . .
H6A C6 H6B 107.8 . .
C6 C7 H7A 109.5 . .
C6 C7 H7B 109.5 . .
H7A C7 H7B 109.5 . .
C6 C7 H7C 109.5 . .
H7A C7 H7C 109.5 . .
H7B C7 H7C 109.5 . .
C1 N1 H1A 109.5 . .
C1 N1 H1B 109.5 . .
H1A N1 H1B 109.5 . .
C1 N1 H1C 109.5 . .
H1A N1 H1C 109.5 . .
H1B N1 H1C 109.5 . .
Pb1 I2 Pb1 157.03(5) 4_477 .
I2 Pb1 I2 180 4_577 8_755
I2 Pb1 I1 88.45(4) 4_577 5_777
I2 Pb1 I1 91.55(4) 8_755 5_777
I2 Pb1 I1 91.55(4) 4_577 .
I2 Pb1 I1 88.45(4) 8_755 .
I1 Pb1 I1 180.0000(10) 5_777 .
I2 Pb1 I2 92.078(9) 4_577 .
I2 Pb1 I2 87.922(9) 8_755 .
I1 Pb1 I2 86.21(4) 5_777 .
I1 Pb1 I2 93.79(4) . .
I2 Pb1 I2 87.922(9) 4_577 5_777
I2 Pb1 I2 92.078(9) 8_755 5_777
I1 Pb1 I2 93.79(4) 5_777 5_777
I1 Pb1 I2 86.21(4) . 5_777
I2 Pb1 I2 180.0000(10) . 5_777

loop_
_geom_bond_atom_site_label_1
_geom_bond_atom_site_label_2
_geom_bond_distance
_geom_bond_site_symmetry_2
C1 N1 1.464(18) .
C1 C2 1.502(10) .
C1 H1D 0.97 .
C1 H1E 0.97 .
C2 C3 1.523(10) .
C2 H2A 0.97 .
C2 H2B 0.97 .
C3 C4 1.521(10) .
C3 H3A 0.97 .
C3 H3B 0.97 .
C4 C5 1.505(10) .
C4 H4A 0.97 .
C4 H4B 0.97 .
C5 C6 1.527(10) .
C5 H5A 0.97 .
C5 H5B 0.97 .
C6 C7 1.511(10) .
C6 H6A 0.97 .
C6 H6B 0.97 .
C7 H7A 0.96 .
C7 H7B 0.96 .
C7 H7C 0.96 .
N1 H1A 0.89 .
N1 H1B 0.89 .
N1 H1C 0.89 .
I1 Pb1 3.1990(17) .
I2 Pb1 3.1921(12) 4_477
I2 Pb1 3.2023(12) .
Pb1 I2 3.1921(12) 4_577
Pb1 I2 3.1921(12) 8_755
Pb1 I1 3.1990(17) 5_777
Pb1 I2 3.2023(12) 5_777

loop_
_geom_hbond_atom_site_label_D
_geom_hbond_atom_site_label_H
_geom_hbond_atom_site_label_A
_geom_hbond_distance_DH
_geom_hbond_distance_HA
_geom_hbond_distance_DA
_geom_hbond_angle_DHA
_geom_hbond_site_symmetry_A
N1 H1A I2 0.89 3.12 3.64(2) 119 8_755
N1 H1B I1 0.89 2.77 3.64(2) 165 .
N1 H1C I1 0.89 2.72 3.60(2) 168 8_855

loop_
_geom_torsion_atom_site_label_1
_geom_torsion_atom_site_label_2
_geom_torsion_atom_site_label_3
_geom_torsion_atom_site_label_4
_geom_torsion
_geom_torsion_site_symmetry_1
_geom_torsion_site_symmetry_4
N1 C1 C2 C3 -173(3) . .
C1 C2 C3 C4 162(4) . .
C2 C3 C4 C5 148(4) . .
C3 C4 C5 C6 -172(4) . .
C4 C5 C6 C7 -172(5) . .
Pb1 I2 Pb1 I2 -11.92(13) 4_477 4_577
Pb1 I2 Pb1 I2 168.08(13) 4_477 8_755
Pb1 I2 Pb1 I1 76.39(16) 4_477 5_777
Pb1 I2 Pb1 I1 -103.61(16) 4_477 .
